data_1562080
loop_
_publ_author_name
'Kuai, Hai-Wei'
'Lv, Gao-Chao'
'Hou, Chao'
'Sun, Wei-Yin'

_publ_section_title
;
 Anion-controlled assembly of metal 3,5-bis(benzimidazol-1-ylmethyl)
 benzoate complexes: Synthesis, characterization and property
;
_journal_name_full 'Journal of Solid State Chemistry'
_journal_page_first 2
_journal_page_last 16
_journal_paper_doi 10.1016/j.jssc.2014.02.028
_journal_volume 223
_journal_year 2015
_chemical_formula_moiety 'C46 H34 N8 O8 S Zn2, 4(H2 O)'
_chemical_formula_sum 'C46 H42 N8 O12 S Zn2'
_chemical_formula_weight 1061.68
_space_group_IT_number 15
_space_group_name_Hall '-C 2yc'
_space_group_name_H-M_alt 'C 1 2/c 1'
_symmetry_cell_setting monoclinic
_symmetry_space_group_name_Hall '-C 2yc'
_symmetry_space_group_name_H-M 'C 1 2/c 1'
_atom_sites_solution_hydrogens geom
_atom_sites_solution_primary direct
_atom_sites_solution_secondary difmap
_audit_creation_method SHELXL-97
_cell_angle_alpha 90.00
_cell_angle_beta 93.6110(10)
_cell_angle_gamma 90.00
_cell_formula_units_Z 4
_cell_length_a 14.5968(9)
_cell_length_b 18.1364(9)
_cell_length_c 17.1584(10)
_cell_measurement_reflns_used 3032
_cell_measurement_temperature 293(2)
_cell_measurement_theta_max 23.84
_cell_measurement_theta_min 2.20
_cell_volume 4533.4(4)
_computing_structure_refinement 'SHELXL-97 (Sheldrick, 1997)'
_computing_structure_solution 'SHELXS-97 (Sheldrick, 1990)'
_diffrn_ambient_temperature 293(2)
_diffrn_measured_fraction_theta_full 0.985
_diffrn_measured_fraction_theta_max 0.985
_diffrn_measurement_device_type 'Bruker Smart Apex CCD'
_diffrn_measurement_method 'phi and omega scans'
_diffrn_radiation_monochromator graphite
_diffrn_radiation_source 'fine-focus sealed tube'
_diffrn_radiation_type MoK\a
_diffrn_radiation_wavelength 0.71073
_diffrn_reflns_av_R_equivalents 0.0405
_diffrn_reflns_av_sigmaI/netI 0.0688
_diffrn_reflns_limit_h_max 11
_diffrn_reflns_limit_h_min -19
_diffrn_reflns_limit_k_max 23
_diffrn_reflns_limit_k_min -23
_diffrn_reflns_limit_l_max 22
_diffrn_reflns_limit_l_min -22
_diffrn_reflns_number 14116
_diffrn_reflns_theta_full 27.99
_diffrn_reflns_theta_max 27.99
_diffrn_reflns_theta_min 1.79
_exptl_absorpt_coefficient_mu 1.178
_exptl_absorpt_correction_T_max 0.7985
_exptl_absorpt_correction_T_min 0.7985
_exptl_absorpt_correction_type multi-scan
_exptl_absorpt_process_details '(SADBAS; Sheldrick, 1996)'
_exptl_crystal_colour colorless
_exptl_crystal_density_diffrn 1.556
_exptl_crystal_density_method 'not measured'
_exptl_crystal_description block
_exptl_crystal_F_000 2184
_exptl_crystal_size_max 0.20
_exptl_crystal_size_mid 0.20
_exptl_crystal_size_min 0.20
_refine_diff_density_max 0.796
_refine_diff_density_min -1.289
_refine_diff_density_rms 0.081
_refine_ls_extinction_method none
_refine_ls_goodness_of_fit_ref 1.029
_refine_ls_hydrogen_treatment constr
_refine_ls_matrix_type full
_refine_ls_number_parameters 294
_refine_ls_number_reflns 5404
_refine_ls_number_restraints 6
_refine_ls_restrained_S_all 1.029
_refine_ls_R_factor_all 0.0868
_refine_ls_R_factor_gt 0.0506
_refine_ls_shift/su_max 0.000
_refine_ls_shift/su_mean 0.000
_refine_ls_structure_factor_coef Fsqd
_refine_ls_weighting_details 'calc w=1/[\s^2^(Fo^2^)+(0.0660P)^2^] where P=(Fo^2^+2Fc^2^)/3'
_refine_ls_weighting_scheme calc
_refine_ls_wR_factor_gt 0.1327
_refine_ls_wR_factor_ref 0.1446
_reflns_number_gt 3253
_reflns_number_total 5404
_reflns_threshold_expression >2sigma(I)
_cod_data_source_file JSSC-2015-223-2.cif
_cod_data_source_block 8
_cod_depositor_comments
;
The following automatic conversions were performed:

data item '_symmetry_cell_setting' value 'Monoclinic' was changed to
'monoclinic' in accordance with the built-in table derived from the
CIF Core dictionary named 'cif_core.dic' version 2.4.5 last updated
on 2014-11-21.

Automatic conversion script
Id: cif_fix_values 8369 2020-08-20 11:38:08Z andrius 
;
_cod_original_sg_symbol_H-M 'C2/c  '
_cod_database_code 1562080

loop_
_symmetry_equiv_pos_as_xyz
'x, y, z'
'-x, y, -z+1/2'
'x+1/2, y+1/2, z'
'-x+1/2, y+1/2, -z+1/2'
'-x, -y, -z'
'x, -y, z-1/2'
'-x+1/2, -y+1/2, -z'
'x+1/2, -y+1/2, z-1/2'

loop_
_atom_site_label
_atom_site_type_symbol
_atom_site_fract_x
_atom_site_fract_y
_atom_site_fract_z
_atom_site_U_iso_or_equiv
_atom_site_adp_type
_atom_site_occupancy
_atom_site_symmetry_multiplicity
_atom_site_calc_flag
_atom_site_refinement_flags
_atom_site_disorder_assembly
_atom_site_disorder_group
Zn1 Zn 0.19472(3) 0.40630(2) 0.24465(2) 0.03691(15) Uani 1 1 d . . .
N11 N 0.2717(2) 0.51134(16) 0.70801(17) 0.0367(7) Uani 1 1 d . . .
N12 N 0.3242(2) 0.40094(15) 0.67759(17) 0.0361(7) Uani 1 1 d . . .
N31 N 0.6643(2) 0.15276(17) 0.64558(17) 0.0422(8) Uani 1 1 d . . .
N32 N 0.5790(2) 0.17906(17) 0.53725(17) 0.0424(8) Uani 1 1 d . . .
O1 O 0.26912(19) 0.33410(14) 0.31045(16) 0.0499(7) Uani 1 1 d . . .
O2 O 0.2417(2) 0.42606(18) 0.38998(18) 0.0672(9) Uani 1 1 d . . .
O3 O 0.0739(2) 0.42889(17) 0.27943(18) 0.066 Uani 1 1 d . . .
O4 O -0.0318(2) 0.52063(17) 0.31493(19) 0.069 Uani 1 1 d . . .
O5 O 0.0979(3) 0.5000(2) 0.4579(2) 0.1092(14) Uani 1 1 d . . .
O6 O 0.5000 0.1963(8) 0.2500 0.196(4) Uani 0.859(18) 2 d SPU A 1
O6' O 0.4373(10) 0.1605(8) 0.2796(8) 0.195(4) Uani 0.571(9) 1 d PU A 2
S1 S 0.0000 0.47953(11) 0.2500 0.0630(5) Uani 1 2 d S . .
C1 C 0.3464(2) 0.30250(18) 0.5824(2) 0.0332(8) Uani 1 1 d . . .
C2 C 0.4088(2) 0.24776(19) 0.5677(2) 0.0374(8) Uani 1 1 d . . .
H1 H 0.4378 0.2225 0.6095 0.045 Uiso 1 1 calc R . .
C3 C 0.4296(2) 0.22934(19) 0.4921(2) 0.0354(8) Uani 1 1 d . . .
C4 C 0.3834(2) 0.26619(19) 0.4304(2) 0.0364(8) Uani 1 1 d . . .
H2 H 0.3945 0.2535 0.3794 0.044 Uiso 1 1 calc R . .
C5 C 0.3211(2) 0.32157(19) 0.4439(2) 0.0349(8) Uani 1 1 d . . .
C6 C 0.3041(2) 0.33997(19) 0.5197(2) 0.0356(8) Uani 1 1 d . . .
H3 H 0.2637 0.3782 0.5288 0.043 Uiso 1 1 calc R . .
C12 C 0.2552(2) 0.44018(19) 0.7044(2) 0.0363(8) Uani 1 1 d . . .
H6 H 0.2008 0.4191 0.7190 0.044 Uiso 1 1 calc R . .
C14 C 0.3935(2) 0.4512(2) 0.6617(2) 0.0380(9) Uani 1 1 d . . .
C13 C 0.3594(2) 0.5195(2) 0.6803(2) 0.0384(9) Uani 1 1 d . . .
C18 C 0.4104(3) 0.5825(2) 0.6710(3) 0.0604(13) Uani 1 1 d . . .
H10 H 0.3889 0.6287 0.6847 0.072 Uiso 1 1 calc R . .
C17 C 0.4948(3) 0.5736(3) 0.6404(3) 0.0747(16) Uani 1 1 d . . .
H9 H 0.5300 0.6151 0.6312 0.090 Uiso 1 1 calc R . .
C16 C 0.5286(3) 0.5047(3) 0.6230(3) 0.0737(15) Uani 1 1 d . . .
H8 H 0.5868 0.5011 0.6041 0.088 Uiso 1 1 calc R . .
C15 C 0.4789(3) 0.4416(2) 0.6328(3) 0.0523(11) Uani 1 1 d . . .
H7 H 0.5012 0.3953 0.6207 0.063 Uiso 1 1 calc R . .
C11 C 0.32739(12) 0.32161(10) 0.66545(10) 0.0417(9) Uani 1 1 d . . .
H5 H 0.2692 0.3001 0.6778 0.050 Uiso 1 1 calc R . .
H4 H 0.3750 0.3005 0.7006 0.050 Uiso 1 1 calc R . .
C32 C 0.60006(12) 0.12911(10) 0.59392(10) 0.0458(10) Uani 1 1 d R . .
H13 H 0.5723 0.0831 0.5963 0.055 Uiso 1 1 calc R . .
C34 C 0.63264(12) 0.24036(10) 0.55359(10) 0.0422(9) Uani 1 1 d R . .
C33 C 0.68706(12) 0.22266(10) 0.62139(10) 0.0392(9) Uani 1 1 d R . .
C38 C 0.75247(12) 0.27357(10) 0.65071(10) 0.0478(10) Uani 1 1 d R . .
H17 H 0.7902 0.2628 0.6950 0.057 Uiso 1 1 d R . .
C37 C 0.7595(3) 0.3396(2) 0.6127(3) 0.0585(12) Uani 1 1 d . . .
H16 H 0.8027 0.3740 0.6316 0.070 Uiso 1 1 calc R . .
C36 C 0.7033(3) 0.3563(2) 0.5463(3) 0.0601(12) Uani 1 1 d . . .
H15 H 0.7090 0.4019 0.5224 0.072 Uiso 1 1 calc R . .
C35 C 0.6401(3) 0.3070(2) 0.5155(3) 0.0528(11) Uani 1 1 d . . .
H14 H 0.6035 0.3180 0.4707 0.063 Uiso 1 1 calc R . .
C31 C 0.5022(3) 0.1730(2) 0.4776(2) 0.0494(11) Uani 1 1 d . . .
H11 H 0.4760 0.1239 0.4791 0.059 Uiso 1 1 calc R . .
H12 H 0.5246 0.1806 0.4262 0.059 Uiso 1 1 calc R . .
C51 C 0.2734(2) 0.3636(2) 0.3770(2) 0.0425(9) Uani 1 1 d . . .

loop_
_atom_site_aniso_label
_atom_site_aniso_U_11
_atom_site_aniso_U_22
_atom_site_aniso_U_33
_atom_site_aniso_U_23
_atom_site_aniso_U_13
_atom_site_aniso_U_12
Zn1 0.0325(2) 0.0427(3) 0.0354(3) 0.0052(2) 0.00078(17) -0.00265(19)
N11 0.0321(17) 0.0383(17) 0.0401(18) -0.0021(14) 0.0065(13) -0.0010(14)
N12 0.0347(17) 0.0351(17) 0.0396(17) -0.0030(13) 0.0103(13) -0.0034(13)
N31 0.0417(19) 0.0470(19) 0.0365(18) -0.0043(14) -0.0079(14) 0.0057(15)
N32 0.0376(18) 0.053(2) 0.0360(18) -0.0018(15) -0.0018(14) 0.0130(15)
O1 0.0580(18) 0.0506(16) 0.0391(16) 0.0063(13) -0.0125(13) -0.0040(14)
O2 0.067(2) 0.073(2) 0.063(2) 0.0197(17) 0.0067(17) 0.0283(18)
O3 0.052 0.088 0.057 0.002 -0.005 0.008
O4 0.069 0.069 0.069 0.000 -0.001 0.004
O5 0.099(3) 0.123(3) 0.108(3) -0.050(3) 0.025(3) -0.002(3)
O6 0.171(12) 0.235(11) 0.187(9) 0.000 0.060(7) 0.000
O6' 0.171(12) 0.229(11) 0.191(9) -0.003(5) 0.052(7) -0.003(5)
S1 0.0405(9) 0.0977(13) 0.0509(10) 0.000 0.0029(7) 0.000
C1 0.0308(19) 0.0327(19) 0.036(2) 0.0013(15) 0.0041(15) -0.0038(15)
C2 0.036(2) 0.040(2) 0.035(2) 0.0022(16) -0.0006(16) 0.0035(17)
C3 0.0314(19) 0.038(2) 0.036(2) -0.0029(16) -0.0021(15) 0.0027(15)
C4 0.0322(19) 0.044(2) 0.033(2) -0.0049(16) -0.0003(15) -0.0064(16)
C5 0.0272(19) 0.037(2) 0.040(2) 0.0045(16) -0.0017(15) -0.0065(15)
C6 0.0283(19) 0.0324(19) 0.047(2) 0.0008(16) 0.0059(16) -0.0022(15)
C12 0.032(2) 0.040(2) 0.038(2) -0.0001(17) 0.0113(16) -0.0017(17)
C14 0.031(2) 0.045(2) 0.039(2) -0.0028(17) 0.0072(16) -0.0046(17)
C13 0.037(2) 0.039(2) 0.040(2) -0.0017(16) 0.0087(17) -0.0069(17)
C18 0.054(3) 0.048(3) 0.081(3) -0.010(2) 0.019(2) -0.014(2)
C17 0.054(3) 0.069(3) 0.104(4) -0.011(3) 0.032(3) -0.029(3)
C16 0.041(3) 0.083(4) 0.101(4) -0.015(3) 0.027(3) -0.015(3)
C15 0.034(2) 0.054(3) 0.070(3) -0.010(2) 0.013(2) -0.002(2)
C11 0.049(2) 0.036(2) 0.041(2) 0.0005(17) 0.0102(18) 0.0012(18)
C32 0.045(2) 0.043(2) 0.048(2) -0.0023(19) -0.0035(19) 0.0107(19)
C34 0.037(2) 0.050(2) 0.040(2) -0.0009(18) 0.0064(17) 0.0118(18)
C33 0.038(2) 0.046(2) 0.035(2) -0.0060(17) 0.0066(16) 0.0101(17)
C38 0.045(2) 0.059(3) 0.039(2) -0.009(2) 0.0059(18) 0.002(2)
C37 0.062(3) 0.060(3) 0.056(3) -0.011(2) 0.021(2) -0.015(2)
C36 0.071(3) 0.053(3) 0.059(3) 0.012(2) 0.024(2) 0.007(2)
C35 0.050(3) 0.063(3) 0.046(3) 0.006(2) 0.009(2) 0.009(2)
C31 0.048(2) 0.062(3) 0.037(2) -0.0092(19) -0.0069(19) 0.014(2)
C51 0.028(2) 0.047(2) 0.053(3) 0.016(2) 0.0021(17) -0.0051(17)

loop_
_atom_type_symbol
_atom_type_description
_atom_type_scat_dispersion_real
_atom_type_scat_dispersion_imag
_atom_type_scat_source
C C 0.0033 0.0016 'International Tables Vol C Tables 4.2.6.8 and 6.1.1.4'
H H 0.0000 0.0000 'International Tables Vol C Tables 4.2.6.8 and 6.1.1.4'
N N 0.0061 0.0033 'International Tables Vol C Tables 4.2.6.8 and 6.1.1.4'
O O 0.0106 0.0060 'International Tables Vol C Tables 4.2.6.8 and 6.1.1.4'
S S 0.1246 0.1234 'International Tables Vol C Tables 4.2.6.8 and 6.1.1.4'
Zn Zn 0.2839 1.4301 'International Tables Vol C Tables 4.2.6.8 and 6.1.1.4'

loop_
_geom_angle_atom_site_label_1
_geom_angle_atom_site_label_2
_geom_angle_atom_site_label_3
_geom_angle
_geom_angle_site_symmetry_1
_geom_angle_site_symmetry_3
O3 Zn1 N11 118.67(12) . 6_565
O3 Zn1 O1 115.81(13) . .
N11 Zn1 O1 111.76(12) 6_565 .
O3 Zn1 N31 102.30(13) . 8_455
N11 Zn1 N31 103.23(12) 6_565 8_455
O1 Zn1 N31 102.06(12) . 8_455
C12 N11 C13 104.8(3) . .
C12 N11 Zn1 130.2(2) . 6_566
C13 N11 Zn1 125.0(2) . 6_566
C12 N12 C14 106.8(3) . .
C12 N12 C11 127.4(3) . .
C14 N12 C11 125.8(3) . .
C32 N31 C33 105.7(2) . .
C32 N31 Zn1 119.9(2) . 8_556
C33 N31 Zn1 133.64(19) . 8_556
C32 N32 C34 107.1(2) . .
C32 N32 C31 125.3(3) . .
C34 N32 C31 126.8(3) . .
C51 O1 Zn1 103.1(2) . .
S1 O3 Zn1 133.0(2) . .
O4 S1 O4 117.7(3) 2 .
O4 S1 O3 108.68(17) 2 2
O4 S1 O3 108.73(18) . 2
O4 S1 O3 108.73(18) 2 .
O4 S1 O3 108.68(17) . .
O3 S1 O3 103.4(3) 2 .
C2 C1 C6 118.5(3) . .
C2 C1 C11 120.0(3) . .
C6 C1 C11 121.4(3) . .
C1 C2 C3 121.9(3) . .
C1 C2 H1 119.1 . .
C3 C2 H1 119.1 . .
C2 C3 C4 118.1(3) . .
C2 C3 C31 120.9(3) . .
C4 C3 C31 120.9(3) . .
C5 C4 C3 121.0(3) . .
C5 C4 H2 119.5 . .
C3 C4 H2 119.5 . .
C6 C5 C4 119.4(3) . .
C6 C5 C51 119.5(3) . .
C4 C5 C51 121.1(3) . .
C5 C6 C1 121.1(3) . .
C5 C6 H3 119.5 . .
C1 C6 H3 119.5 . .
N11 C12 N12 113.5(3) . .
N11 C12 H6 123.2 . .
N12 C12 H6 123.2 . .
C13 C14 C15 122.9(4) . .
C13 C14 N12 105.3(3) . .
C15 C14 N12 131.8(4) . .
C14 C13 C18 120.8(4) . .
C14 C13 N11 109.6(3) . .
C18 C13 N11 129.6(4) . .
C13 C18 C17 116.7(4) . .
C13 C18 H10 121.7 . .
C17 C18 H10 121.7 . .
C18 C17 C16 121.8(4) . .
C18 C17 H9 119.1 . .
C16 C17 H9 119.1 . .
C15 C16 C17 122.0(4) . .
C15 C16 H8 119.0 . .
C17 C16 H8 119.0 . .
C16 C15 C14 115.8(4) . .
C16 C15 H7 122.1 . .
C14 C15 H7 122.1 . .
N12 C11 C1 111.8(2) . .
N12 C11 H5 109.3 . .
C1 C11 H5 109.3 . .
N12 C11 H4 109.3 . .
C1 C11 H4 109.3 . .
H5 C11 H4 107.9 . .
N31 C32 N32 112.7(2) . .
N31 C32 H13 123.7 . .
N32 C32 H13 123.7 . .
N32 C34 C35 132.1(3) . .
N32 C34 C33 105.58(14) . .
C35 C34 C33 122.3(2) . .
N31 C33 C38 132.05(13) . .
N31 C33 C34 108.92(13) . .
C38 C33 C34 119.0 . .
C37 C38 C33 118.4(2) . .
C37 C38 H17 120.9 . .
C33 C38 H17 120.7 . .
C38 C37 C36 121.4(4) . .
C38 C37 H16 119.3 . .
C36 C37 H16 119.3 . .
C35 C36 C37 121.5(4) . .
C35 C36 H15 119.3 . .
C37 C36 H15 119.3 . .
C36 C35 C34 117.4(4) . .
C36 C35 H14 121.3 . .
C34 C35 H14 121.3 . .
N32 C31 C3 110.3(3) . .
N32 C31 H11 109.6 . .
C3 C31 H11 109.6 . .
N32 C31 H12 109.6 . .
C3 C31 H12 109.6 . .
H11 C31 H12 108.1 . .
O2 C51 O1 123.4(4) . .
O2 C51 C5 118.7(4) . .
O1 C51 C5 117.9(3) . .

loop_
_geom_bond_atom_site_label_1
_geom_bond_atom_site_label_2
_geom_bond_distance
_geom_bond_site_symmetry_2
Zn1 O3 1.941(3) .
Zn1 N11 1.995(3) 6_565
Zn1 O1 2.004(3) .
Zn1 N31 2.034(3) 8_455
N11 C12 1.314(4) .
N11 C13 1.401(4) .
N11 Zn1 1.995(3) 6_566
N12 C12 1.338(4) .
N12 C14 1.402(4) .
N12 C11 1.455(3) .
N31 C32 1.320(3) .
N31 C33 1.381(4) .
N31 Zn1 2.034(3) 8_556
N32 C32 1.350(3) .
N32 C34 1.378(4) .
N32 C31 1.473(4) .
O1 C51 1.259(5) .
O2 C51 1.248(5) .
O3 S1 1.481(3) .
O4 S1 1.441(3) .
S1 O4 1.441(3) 2
S1 O3 1.481(3) 2
C1 C2 1.382(5) .
C1 C6 1.384(5) .
C1 C11 1.509(4) .
C2 C3 1.390(5) .
C2 H1 0.9300 .
C3 C4 1.390(5) .
C3 C31 1.505(5) .
C4 C5 1.384(5) .
C4 H2 0.9300 .
C5 C6 1.380(5) .
C5 C51 1.511(5) .
C6 H3 0.9300 .
C12 H6 0.9300 .
C14 C13 1.379(5) .
C14 C15 1.381(5) .
C13 C18 1.379(5) .
C18 C17 1.380(6) .
C18 H10 0.9300 .
C17 C16 1.383(7) .
C17 H9 0.9300 .
C16 C15 1.371(6) .
C16 H8 0.9300 .
C15 H7 0.9300 .
C11 H5 0.9700 .
C11 H4 0.9700 .
C32 H13 0.9300 .
C34 C35 1.382(5) .
C34 C33 1.4040 .
C33 C38 1.3987 .
C38 C37 1.371(5) .
C38 H17 0.9300 .
C37 C36 1.394(6) .
C37 H16 0.9300 .
C36 C35 1.366(6) .
C36 H15 0.9300 .
C35 H14 0.9300 .
C31 H11 0.9700 .
C31 H12 0.9700 .

loop_
_geom_torsion_atom_site_label_1
_geom_torsion_atom_site_label_2
_geom_torsion_atom_site_label_3
_geom_torsion_atom_site_label_4
_geom_torsion
_geom_torsion_site_symmetry_1
_geom_torsion_site_symmetry_2
_geom_torsion_site_symmetry_3
_geom_torsion_site_symmetry_4
O3 Zn1 O1 C51 -57.3(3) . . . .
N11 Zn1 O1 C51 82.7(3) 6_565 . . .
N31 Zn1 O1 C51 -167.5(2) 8_455 . . .
N11 Zn1 O3 S1 40.7(3) 6_565 . . .
O1 Zn1 O3 S1 177.9(2) . . . .
N31 Zn1 O3 S1 -72.1(3) 8_455 . . .
Zn1 O3 S1 O4 -3.6(3) . . . 2
Zn1 O3 S1 O4 -132.9(3) . . . .
Zn1 O3 S1 O3 111.7(3) . . . 2
C6 C1 C2 C3 -0.4(5) . . . .
C11 C1 C2 C3 -178.9(3) . . . .
C1 C2 C3 C4 -1.9(5) . . . .
C1 C2 C3 C31 176.0(3) . . . .
C2 C3 C4 C5 2.4(5) . . . .
C31 C3 C4 C5 -175.6(3) . . . .
C3 C4 C5 C6 -0.5(5) . . . .
C3 C4 C5 C51 177.7(3) . . . .
C4 C5 C6 C1 -1.9(5) . . . .
C51 C5 C6 C1 179.9(3) . . . .
C2 C1 C6 C5 2.3(5) . . . .
C11 C1 C6 C5 -179.2(3) . . . .
C13 N11 C12 N12 0.6(4) . . . .
Zn1 N11 C12 N12 -178.9(2) 6_566 . . .
C14 N12 C12 N11 -0.2(4) . . . .
C11 N12 C12 N11 -179.1(3) . . . .
C12 N12 C14 C13 -0.4(4) . . . .
C11 N12 C14 C13 178.5(3) . . . .
C12 N12 C14 C15 -179.5(4) . . . .
C11 N12 C14 C15 -0.6(6) . . . .
C15 C14 C13 C18 -0.3(6) . . . .
N12 C14 C13 C18 -179.5(4) . . . .
C15 C14 C13 N11 180.0(4) . . . .
N12 C14 C13 N11 0.7(4) . . . .
C12 N11 C13 C14 -0.8(4) . . . .
Zn1 N11 C13 C14 178.7(2) 6_566 . . .
C12 N11 C13 C18 179.4(4) . . . .
Zn1 N11 C13 C18 -1.1(6) 6_566 . . .
C14 C13 C18 C17 1.8(7) . . . .
N11 C13 C18 C17 -178.5(4) . . . .
C13 C18 C17 C16 -2.7(8) . . . .
C18 C17 C16 C15 2.2(9) . . . .
C17 C16 C15 C14 -0.6(8) . . . .
C13 C14 C15 C16 -0.4(6) . . . .
N12 C14 C15 C16 178.6(4) . . . .
C12 N12 C11 C1 123.6(3) . . . .
C14 N12 C11 C1 -55.1(4) . . . .
C2 C1 C11 N12 136.0(3) . . . .
C6 C1 C11 N12 -42.4(4) . . . .
C33 N31 C32 N32 -0.1(3) . . . .
Zn1 N31 C32 N32 171.29(19) 8_556 . . .
C34 N32 C32 N31 -0.8(3) . . . .
C31 N32 C32 N31 -171.5(3) . . . .
C32 N32 C34 C35 179.5(2) . . . .
C31 N32 C34 C35 -10.0(5) . . . .
C32 N32 C34 C33 1.3(2) . . . .
C31 N32 C34 C33 171.8(3) . . . .
C32 N31 C33 C38 -177.31(7) . . . .
Zn1 N31 C33 C38 13.0(4) 8_556 . . .
C32 N31 C33 C34 0.9(3) . . . .
Zn1 N31 C33 C34 -168.7(2) 8_556 . . .
N32 C34 C33 N31 -1.39(19) . . . .
C35 C34 C33 N31 -179.8(3) . . . .
N32 C34 C33 C38 177.11(15) . . . .
C35 C34 C33 C38 -1.3(2) . . . .
N31 C33 C38 C37 179.4(3) . . . .
C34 C33 C38 C37 1.3(2) . . . .
C33 C38 C37 C36 -0.1(5) . . . .
C38 C37 C36 C35 -1.2(7) . . . .
C37 C36 C35 C34 1.2(6) . . . .
N32 C34 C35 C36 -177.9(3) . . . .
C33 C34 C35 C36 0.1(5) . . . .
C32 N32 C31 C3 110.4(4) . . . .
C34 N32 C31 C3 -58.4(5) . . . .
C2 C3 C31 N32 -36.9(5) . . . .
C4 C3 C31 N32 141.0(3) . . . .
Zn1 O1 C51 O2 -4.5(4) . . . .
Zn1 O1 C51 C5 176.6(2) . . . .
C6 C5 C51 O2 20.5(5) . . . .
C4 C5 C51 O2 -157.6(4) . . . .
C6 C5 C51 O1 -160.5(3) . . . .
C4 C5 C51 O1 21.3(5) . . . .
